data_7227059
loop_
_publ_author_name
'Feng, S. S.'
'Zheng, J. F.'
'Lu, L. P.'
'Lu, H. G.'
'Gao, Z. Q.'
'Dong, Y. H.'

_publ_section_title
;
 Metal-responsive activation of C--O and C--C bonds of an aromatic vicinal
 diol in hydrothermal conditions: synthesis, structure, mechanism and
 magnetic properties
;
_journal_issue 47
_journal_name_full CrystEngComm
_journal_page_first 9077
_journal_paper_doi 10.1039/C6CE01708H
_journal_volume 18
_journal_year 2016
_chemical_formula_moiety '[(C7H6N2)4CuBr] 2H3O (C9H11N2) Cl 3Br'
_chemical_formula_sum 'C37 H41 Br4 Cl Cu N10 O2'
_chemical_formula_weight 1076.43
_space_group_crystal_system triclinic
_space_group_IT_number 2
_space_group_name_Hall '-P 1'
_space_group_name_H-M_alt 'P -1'
_symmetry_space_group_name_Hall '-P 1'
_symmetry_space_group_name_H-M 'P -1'
_atom_sites_solution_hydrogens geom
_audit_creation_method SHELXL-2014/7
_audit_update_record
;
2016-11-03 deposited with the CCDC.
2016-11-09 downloaded from the CCDC.
;
_cell_angle_alpha 72.806(6)
_cell_angle_beta 87.022(6)
_cell_angle_gamma 72.711(6)
_cell_formula_units_Z 2
_cell_length_a 10.9907(11)
_cell_length_b 14.3055(15)
_cell_length_c 18.0914(19)
_cell_measurement_reflns_used 866
_cell_measurement_temperature 293(2)
_cell_measurement_theta_max 24.579
_cell_measurement_theta_min 2.453
_cell_volume 2592.6(5)
_computing_structure_refinement 'SHELXL-2014/7 (Sheldrick, 2014)'
_diffrn_ambient_temperature 293(2)
_diffrn_measured_fraction_theta_full 0.993
_diffrn_measured_fraction_theta_max 0.951
_diffrn_measurement_device_type CCD
_diffrn_radiation_type MoK\a
_diffrn_radiation_wavelength 0.71073
_diffrn_reflns_av_R_equivalents 0.1411
_diffrn_reflns_av_unetI/netI 0.2250
_diffrn_reflns_Laue_measured_fraction_full 0.993
_diffrn_reflns_Laue_measured_fraction_max 0.951
_diffrn_reflns_limit_h_max 13
_diffrn_reflns_limit_h_min -13
_diffrn_reflns_limit_k_max 17
_diffrn_reflns_limit_k_min -17
_diffrn_reflns_limit_l_max 22
_diffrn_reflns_limit_l_min -22
_diffrn_reflns_number 27064
_diffrn_reflns_point_group_measured_fraction_full 0.993
_diffrn_reflns_point_group_measured_fraction_max 0.951
_diffrn_reflns_theta_full 25.242
_diffrn_reflns_theta_max 26.426
_diffrn_reflns_theta_min 1.560
_exptl_absorpt_coefficient_mu 3.593
_exptl_absorpt_correction_T_max 0.7873
_exptl_absorpt_correction_T_min 0.7155
_exptl_absorpt_correction_type multi-scan
_exptl_absorpt_process_details sadabs
_exptl_crystal_colour blue
_exptl_crystal_density_diffrn 1.379
_exptl_crystal_description cube
_exptl_crystal_F_000 1070
_exptl_crystal_size_max 0.10
_exptl_crystal_size_mid 0.10
_exptl_crystal_size_min 0.07
_refine_diff_density_max 1.231
_refine_diff_density_min -1.053
_refine_diff_density_rms 0.133
_refine_ls_extinction_method none
_refine_ls_goodness_of_fit_ref 0.982
_refine_ls_hydrogen_treatment constr
_refine_ls_matrix_type full
_refine_ls_number_parameters 455
_refine_ls_number_reflns 10138
_refine_ls_number_restraints 56
_refine_ls_restrained_S_all 0.984
_refine_ls_R_factor_all 0.2313
_refine_ls_R_factor_gt 0.1057
_refine_ls_shift/su_max 0.000
_refine_ls_shift/su_mean 0.000
_refine_ls_structure_factor_coef Fsqd
_refine_ls_weighting_details 'w=1/[\s^2^(Fo^2^)+(0.1511P)^2^] where P=(Fo^2^+2Fc^2^)/3'
_refine_ls_weighting_scheme calc
_refine_ls_wR_factor_gt 0.2536
_refine_ls_wR_factor_ref 0.3193
_reflns_Friedel_coverage 0.000
_reflns_number_gt 3880
_reflns_number_total 10138
_reflns_threshold_expression 'I > 2\s(I)'
_cod_data_source_file c6ce01708h2.cif
_cod_data_source_block '_complex_6'
_cod_depositor_comments 'Adding full bibliography for 7227055--7227060.cif.'
_cod_database_code 7227059
_shelx_shelxl_version_number 2014/7
_shelx_space_group_comment
;
The symmetry employed for this shelxl refinement is uniquely defined
by the following loop, which should always be used as a source of
symmetry information in preference to the above space-group names.
They are only intended as comments.
;

loop_
_space_group_symop_operation_xyz
'x, y, z'
'-x, -y, -z'

loop_
_atom_site_label
_atom_site_type_symbol
_atom_site_fract_x
_atom_site_fract_y
_atom_site_fract_z
_atom_site_U_iso_or_equiv
_atom_site_adp_type
_atom_site_occupancy
_atom_site_site_symmetry_order
_atom_site_calc_flag
_atom_site_refinement_flags_posn
_atom_site_refinement_flags_adp
Cu1 Cu 0.27306(11) 0.34102(10) 0.43219(8) 0.0449(4) Uani 1 1 d . .
Br1 Br 0.19356(11) 0.54444(9) 0.43589(8) 0.0600(4) Uani 1 1 d . .
N1 N 0.1057(8) 0.3534(7) 0.3842(5) 0.047(2) Uani 1 1 d . .
N2 N -0.1033(8) 0.4027(8) 0.3695(6) 0.064(3) Uani 1 1 d . .
H2A H -0.1817 0.4350 0.3737 0.077 Uiso 1 1 calc R U
N3 N 0.3451(9) 0.3709(8) 0.3278(5) 0.057(3) Uani 1 1 d . .
N4 N 0.3580(12) 0.4608(10) 0.2054(7) 0.083(3) Uani 1 1 d . .
H4A H 0.3415 0.5120 0.1642 0.100 Uiso 1 1 calc R U
N5 N 0.4465(7) 0.3105(7) 0.4801(5) 0.047(2) Uani 1 1 d . .
N6 N 0.6217(9) 0.3396(7) 0.5076(6) 0.061(3) Uani 1 1 d . .
H6A H 0.6732 0.3741 0.5090 0.073 Uiso 1 1 calc R U
N7 N 0.2076(8) 0.2797(7) 0.5362(5) 0.053(2) Uani 1 1 d . .
N8 N 0.1501(10) 0.2665(9) 0.6560(6) 0.073(3) Uani 1 1 d . .
H8A H 0.1354 0.2799 0.6995 0.087 Uiso 1 1 calc R U
C1 C -0.0018(11) 0.4096(10) 0.4017(7) 0.059(3) Uani 1 1 d . .
H1 H -0.0071 0.4507 0.4338 0.071 Uiso 1 1 calc R U
C2 C 0.0729(9) 0.3067(8) 0.3367(6) 0.038(2) Uani 1 1 d . .
C3 C 0.1484(12) 0.2342(9) 0.3019(6) 0.058(3) Uani 1 1 d . .
H3 H 0.2367 0.2111 0.3091 0.070 Uiso 1 1 calc R U
C4 C 0.0845(14) 0.1980(9) 0.2558(7) 0.070(4) Uani 1 1 d . .
H4 H 0.1322 0.1524 0.2301 0.084 Uiso 1 1 calc R U
C5 C -0.0497(13) 0.2290(10) 0.2473(7) 0.068(4) Uani 1 1 d . .
H5 H -0.0883 0.2031 0.2166 0.082 Uiso 1 1 calc R U
C6 C -0.1249(12) 0.2968(9) 0.2835(7) 0.065(4) Uani 1 1 d . .
H6 H -0.2134 0.3170 0.2791 0.078 Uiso 1 1 calc R U
C7 C -0.0582(10) 0.3333(9) 0.3278(6) 0.048(3) Uani 1 1 d . .
C8 C 0.2968(13) 0.4546(12) 0.2739(8) 0.072(4) Uani 1 1 d . .
H8 H 0.2266 0.5064 0.2808 0.086 Uiso 1 1 calc R U
C9 C 0.4452(11) 0.3106(11) 0.2945(7) 0.059(3) Uani 1 1 d . .
C10 C 0.5270(11) 0.2118(11) 0.3247(9) 0.073(4) Uani 1 1 d . U
H10 H 0.5207 0.1738 0.3755 0.088 Uiso 1 1 calc R U
C11 C 0.6155(13) 0.1722(13) 0.2786(10) 0.094(5) Uani 1 1 d . U
H11 H 0.6731 0.1074 0.2978 0.113 Uiso 1 1 calc R U
C12 C 0.6194(17) 0.2308(15) 0.2008(11) 0.104(5) Uani 1 1 d . U
H12 H 0.6795 0.2015 0.1697 0.125 Uiso 1 1 calc R U
C13 C 0.5426(14) 0.3254(14) 0.1690(9) 0.085(5) Uani 1 1 d . .
H13 H 0.5486 0.3620 0.1178 0.102 Uiso 1 1 calc R U
C14 C 0.4549(13) 0.3649(12) 0.2163(8) 0.068(4) Uani 1 1 d . .
C15 C 0.5074(10) 0.3777(9) 0.4714(7) 0.053(3) Uani 1 1 d . .
H15 H 0.4744 0.4459 0.4426 0.064 Uiso 1 1 calc R U
C16 C 0.5300(10) 0.2176(9) 0.5243(7) 0.051(3) Uani 1 1 d . .
C17 C 0.5189(12) 0.1179(9) 0.5485(8) 0.070(4) Uani 1 1 d . .
H17 H 0.4467 0.1041 0.5354 0.085 Uiso 1 1 calc R U
C18 C 0.6216(12) 0.0392(10) 0.5934(8) 0.074(4) Uani 1 1 d . U
H18 H 0.6181 -0.0279 0.6117 0.089 Uiso 1 1 calc R U
C19 C 0.7286(15) 0.0648(13) 0.6096(9) 0.098(5) Uani 1 1 d . U
H19 H 0.7949 0.0121 0.6395 0.118 Uiso 1 1 calc R U
C20 C 0.7443(11) 0.1599(9) 0.5853(8) 0.072(4) Uani 1 1 d . .
H20 H 0.8183 0.1724 0.5970 0.087 Uiso 1 1 calc R U
C21 C 0.6444(10) 0.2357(9) 0.5427(7) 0.053(3) Uani 1 1 d . .
C22 C 0.1974(12) 0.3210(10) 0.5945(8) 0.065(4) Uani 1 1 d . .
H22 H 0.2200 0.3794 0.5925 0.078 Uiso 1 1 calc R U
C23 C 0.1667(7) 0.1956(5) 0.5635(4) 0.048(3) Uani 1 1 d G .
C24 C 0.1598(7) 0.1218(6) 0.5295(4) 0.067(4) Uani 1 1 d G .
H24 H 0.1847 0.1268 0.4789 0.081 Uiso 1 1 calc R U
C25 C 0.1157(8) 0.0406(6) 0.5712(6) 0.081(4) Uani 1 1 d G .
H25 H 0.1111 -0.0088 0.5485 0.097 Uiso 1 1 calc R U
C26 C 0.0785(8) 0.0331(6) 0.6468(6) 0.085(4) Uani 1 1 d G U
H26 H 0.0491 -0.0212 0.6747 0.102 Uiso 1 1 calc R U
C27 C 0.0854(8) 0.1069(7) 0.6808(4) 0.088(4) Uani 1 1 d G U
H27 H 0.0606 0.1019 0.7314 0.106 Uiso 1 1 calc R U
C28 C 0.1295(8) 0.1881(6) 0.6391(5) 0.060(3) Uani 1 1 d G .
N9 N 0.8935(15) 0.5044(10) 0.1291(7) 0.100(4) Uani 1 1 d . .
H9 H 0.8946 0.5466 0.1542 0.120 Uiso 1 1 calc R U
N10 N 0.8192(14) 0.4157(12) 0.0667(8) 0.096(4) Uani 1 1 d . .
H10A H 0.7660 0.3948 0.0474 0.115 Uiso 1 1 calc R U
C29 C 0.7932(17) 0.4843(15) 0.1037(11) 0.098(6) Uani 1 1 d . .
C30 C 0.9936(13) 0.4384(7) 0.1034(6) 0.094(4) Uani 1 1 d G U
C31 C 1.1246(14) 0.4209(9) 0.1091(6) 0.125(6) Uani 1 1 d G U
H31 H 1.1572 0.4566 0.1345 0.150 Uiso 1 1 calc R U
C32 C 1.2068(9) 0.3502(11) 0.0769(7) 0.148(8) Uani 1 1 d G U
H32 H 1.2945 0.3385 0.0807 0.177 Uiso 1 1 calc R U
C33 C 1.1581(13) 0.2969(8) 0.0389(6) 0.135(7) Uani 1 1 d G U
H33 H 1.2131 0.2495 0.0173 0.162 Uiso 1 1 calc R U
C34 C 1.0271(14) 0.3143(8) 0.0332(6) 0.111(5) Uani 1 1 d G U
H34 H 0.9945 0.2786 0.0078 0.134 Uiso 1 1 calc R U
C35 C 0.9449(9) 0.3851(9) 0.0654(6) 0.088(4) Uani 1 1 d G U
C36 C 0.666(2) 0.5491(18) 0.1201(14) 0.165(9) Uani 1 1 d . U
H36A H 0.6104 0.5684 0.0746 0.198 Uiso 1 1 calc R U
H36B H 0.6306 0.5054 0.1618 0.198 Uiso 1 1 calc R U
C37 C 0.6541(14) 0.6448(12) 0.1415(9) 0.108(6) Uani 1 1 d . U
H37A H 0.7370 0.6539 0.1428 0.162 Uiso 1 1 calc R U
H37B H 0.6183 0.6394 0.1916 0.162 Uiso 1 1 calc R U
H37C H 0.5996 0.7026 0.1038 0.162 Uiso 1 1 calc R U
Cl1 Cl 0.9603(4) 0.0525(3) 0.1098(2) 0.0902(12) Uani 1 1 d . .
Br2 Br 0.60243(13) 0.55517(11) 0.31994(10) 0.0855(5) Uani 1 1 d . .
Br3 Br 0.3439(2) 0.64321(17) 0.04171(10) 0.1273(8) Uani 1 1 d . U
Br4 Br 0.9736(2) 0.66587(19) 0.19154(12) 0.1344(8) Uani 1 1 d . U

loop_
_atom_site_aniso_label
_atom_site_aniso_U_11
_atom_site_aniso_U_22
_atom_site_aniso_U_33
_atom_site_aniso_U_23
_atom_site_aniso_U_13
_atom_site_aniso_U_12
Cu1 0.0351(7) 0.0498(8) 0.0484(9) -0.0123(7) -0.0009(6) -0.0119(6)
Br1 0.0482(7) 0.0561(8) 0.0794(10) -0.0262(7) -0.0045(7) -0.0135(6)
N1 0.028(5) 0.061(6) 0.059(6) -0.033(5) -0.003(4) -0.008(4)
N2 0.030(5) 0.080(7) 0.088(8) -0.039(7) -0.002(5) -0.010(5)
N3 0.051(6) 0.066(7) 0.047(6) -0.011(6) 0.001(5) -0.011(5)
N4 0.099(9) 0.093(9) 0.063(8) -0.015(7) -0.002(7) -0.043(8)
N5 0.032(5) 0.055(6) 0.057(6) -0.019(5) -0.009(4) -0.012(4)
N6 0.047(6) 0.049(6) 0.089(8) -0.019(6) -0.003(6) -0.018(5)
N7 0.048(6) 0.065(7) 0.054(6) -0.023(5) 0.002(5) -0.024(5)
N8 0.075(8) 0.090(9) 0.044(7) -0.015(6) 0.000(6) -0.016(7)
C1 0.052(8) 0.081(9) 0.071(9) -0.040(7) 0.004(7) -0.039(7)
C2 0.036(6) 0.036(6) 0.037(6) -0.011(5) 0.003(5) -0.004(5)
C3 0.070(8) 0.055(8) 0.048(7) -0.007(6) -0.013(7) -0.022(7)
C4 0.098(11) 0.039(7) 0.072(9) -0.019(7) 0.001(8) -0.016(7)
C5 0.083(10) 0.059(8) 0.068(9) -0.012(7) -0.013(8) -0.033(8)
C6 0.055(8) 0.059(8) 0.076(9) -0.011(7) -0.014(7) -0.014(7)
C7 0.047(7) 0.052(7) 0.045(7) -0.010(6) 0.004(6) -0.017(6)
C8 0.081(10) 0.098(11) 0.044(8) -0.029(8) -0.001(8) -0.028(9)
C9 0.043(7) 0.088(10) 0.059(9) -0.026(8) 0.005(6) -0.038(7)
C10 0.049(8) 0.095(11) 0.085(10) -0.046(9) 0.003(7) -0.013(8)
C11 0.058(9) 0.130(14) 0.106(13) -0.071(11) 0.005(8) -0.010(9)
C12 0.098(9) 0.126(9) 0.109(9) -0.062(8) 0.010(7) -0.035(7)
C13 0.076(10) 0.138(15) 0.075(10) -0.051(11) 0.032(9) -0.064(10)
C14 0.053(8) 0.107(12) 0.060(9) -0.026(9) 0.015(7) -0.047(8)
C15 0.033(6) 0.058(7) 0.077(9) -0.015(6) -0.013(6) -0.028(6)
C16 0.045(7) 0.052(7) 0.055(8) -0.014(6) -0.006(6) -0.014(6)
C17 0.064(8) 0.043(7) 0.096(10) -0.005(7) -0.009(8) -0.015(6)
C18 0.070(7) 0.056(6) 0.090(8) -0.006(6) -0.009(6) -0.021(6)
C19 0.076(8) 0.100(9) 0.101(9) -0.019(7) -0.005(7) -0.010(7)
C20 0.054(8) 0.053(8) 0.100(11) -0.010(8) -0.025(8) -0.008(6)
C21 0.037(6) 0.065(8) 0.064(8) -0.029(7) -0.008(6) -0.013(6)
C22 0.073(9) 0.051(8) 0.079(10) -0.032(8) 0.004(8) -0.015(7)
C23 0.055(7) 0.037(6) 0.050(8) -0.008(6) -0.003(6) -0.018(6)
C24 0.053(8) 0.081(10) 0.060(8) -0.005(8) -0.004(7) -0.021(7)
C25 0.077(9) 0.066(9) 0.103(12) -0.006(8) -0.025(9) -0.039(8)
C26 0.064(7) 0.078(8) 0.101(8) 0.004(6) -0.002(7) -0.034(6)
C27 0.064(7) 0.092(8) 0.081(8) 0.010(7) 0.001(6) -0.018(6)
C28 0.047(7) 0.069(9) 0.054(9) -0.003(7) -0.003(6) -0.017(6)
N9 0.124(12) 0.088(10) 0.073(9) -0.004(7) -0.007(9) -0.029(9)
N10 0.103(11) 0.103(11) 0.086(10) -0.025(9) 0.005(9) -0.040(9)
C29 0.076(12) 0.097(14) 0.081(13) 0.025(10) -0.012(10) -0.017(11)
C30 0.130(11) 0.072(10) 0.059(10) 0.021(7) -0.009(10) -0.038(10)
C31 0.137(12) 0.147(17) 0.076(12) 0.015(10) -0.015(12) -0.065(13)
C32 0.111(13) 0.19(3) 0.096(18) 0.023(12) 0.011(11) -0.042(12)
C33 0.149(12) 0.103(13) 0.098(15) 0.022(9) 0.031(14) -0.011(13)
C34 0.157(13) 0.089(12) 0.073(11) -0.002(8) 0.021(12) -0.039(11)
C35 0.119(12) 0.071(10) 0.050(9) 0.014(6) -0.007(9) -0.026(8)
C36 0.16(2) 0.137(17) 0.18(2) 0.009(16) -0.047(18) -0.055(18)
C37 0.069(10) 0.115(13) 0.106(13) 0.015(11) 0.014(9) -0.026(10)
Cl1 0.096(3) 0.071(2) 0.086(3) -0.003(2) -0.004(2) -0.016(2)
Br2 0.0567(9) 0.0765(10) 0.1035(12) -0.0055(9) -0.0071(8) -0.0096(7)
Br3 0.1632(19) 0.1466(18) 0.0744(12) -0.0075(11) -0.0083(12) -0.0717(15)
Br4 0.1547(19) 0.163(2) 0.1110(16) -0.0725(15) 0.0247(14) -0.0550(16)

loop_
_atom_type_symbol
_atom_type_description
_atom_type_scat_dispersion_real
_atom_type_scat_dispersion_imag
_atom_type_scat_source
C C 0.0033 0.0016 'International Tables Vol C Tables 4.2.6.8 and 6.1.1.4'
H H 0.0000 0.0000 'International Tables Vol C Tables 4.2.6.8 and 6.1.1.4'
Br Br -0.2901 2.4595 'International Tables Vol C Tables 4.2.6.8 and 6.1.1.4'
Cl Cl 0.1484 0.1585 'International Tables Vol C Tables 4.2.6.8 and 6.1.1.4'
Cu Cu 0.3201 1.2651 'International Tables Vol C Tables 4.2.6.8 and 6.1.1.4'
N N 0.0061 0.0033 'International Tables Vol C Tables 4.2.6.8 and 6.1.1.4'
O O 0.0106 0.0060 'International Tables Vol C Tables 4.2.6.8 and 6.1.1.4'

loop_
_geom_angle_atom_site_label_1
_geom_angle_atom_site_label_2
_geom_angle_atom_site_label_3
_geom_angle
N3 Cu1 N5 89.6(4)
N3 Cu1 N1 90.0(4)
N5 Cu1 N1 172.9(4)
N3 Cu1 N7 167.6(4)
N5 Cu1 N7 91.0(4)
N1 Cu1 N7 87.9(4)
N3 Cu1 Br1 95.5(3)
N5 Cu1 Br1 94.2(3)
N1 Cu1 Br1 92.9(3)
N7 Cu1 Br1 96.9(3)
C1 N1 C2 105.0(9)
C1 N1 Cu1 121.7(8)
C2 N1 Cu1 133.1(7)
C1 N2 C7 106.5(9)
C1 N2 H2A 126.8
C7 N2 H2A 126.8
C8 N3 C9 106.2(11)
C8 N3 Cu1 122.4(9)
C9 N3 Cu1 131.3(8)
C8 N4 C14 106.3(12)
C8 N4 H4A 126.9
C14 N4 H4A 126.9
C15 N5 C16 105.4(8)
C15 N5 Cu1 124.1(7)
C16 N5 Cu1 130.5(7)
C15 N6 C21 109.2(9)
C15 N6 H6A 125.4
C21 N6 H6A 125.4
C22 N7 C23 105.9(10)
C22 N7 Cu1 122.6(9)
C23 N7 Cu1 131.6(7)
C28 N8 C22 108.9(10)
C28 N8 H8A 125.6
C22 N8 H8A 125.6
N1 C1 N2 113.7(11)
N1 C1 H1 123.2
N2 C1 H1 123.2
N1 C2 C7 110.4(9)
N1 C2 C3 130.8(10)
C7 C2 C3 118.7(11)
C2 C3 C4 117.2(12)
C2 C3 H3 121.4
C4 C3 H3 121.4
C5 C4 C3 121.9(12)
C5 C4 H4 119.0
C3 C4 H4 119.0
C6 C5 C4 121.4(12)
C6 C5 H5 119.3
C4 C5 H5 119.3
C5 C6 C7 115.4(11)
C5 C6 H6 122.3
C7 C6 H6 122.3
C2 C7 N2 104.4(10)
C2 C7 C6 125.4(11)
N2 C7 C6 130.2(11)
N3 C8 N4 114.1(13)
N3 C8 H8 123.0
N4 C8 H8 123.0
C10 C9 N3 131.5(12)
C10 C9 C14 119.1(13)
N3 C9 C14 109.4(12)
C11 C10 C9 118.7(15)
C11 C10 H10 120.6
C9 C10 H10 120.6
C10 C11 C12 119.1(16)
C10 C11 H11 120.4
C12 C11 H11 120.4
C13 C12 C11 124.4(17)
C13 C12 H12 117.8
C11 C12 H12 117.8
C12 C13 C14 115.9(16)
C12 C13 H13 122.1
C14 C13 H13 122.1
C13 C14 C9 122.8(15)
C13 C14 N4 133.3(14)
C9 C14 N4 103.9(12)
N5 C15 N6 113.5(10)
N5 C15 H15 123.3
N6 C15 H15 123.3
C17 C16 N5 131.2(10)
C17 C16 C21 119.9(10)
N5 C16 C21 108.8(9)
C16 C17 C18 117.6(12)
C16 C17 H17 121.2
C18 C17 H17 121.2
C19 C18 C17 118.3(13)
C19 C18 H18 120.8
C17 C18 H18 120.8
C20 C19 C18 125.7(14)
C20 C19 H19 117.1
C18 C19 H19 117.1
C19 C20 C21 115.7(12)
C19 C20 H20 122.2
C21 C20 H20 122.2
C20 C21 N6 134.2(11)
C20 C21 C16 122.7(11)
N6 C21 C16 103.1(9)
N8 C22 N7 110.4(11)
N8 C22 H22 124.8
N7 C22 H22 124.8
N7 C23 C24 131.4(7)
N7 C23 C28 108.6(7)
C24 C23 C28 120.0
C23 C24 C25 120.0
C23 C24 H24 120.0
C25 C24 H24 120.0
C26 C25 C24 120.0
C26 C25 H25 120.0
C24 C25 H25 120.0
C27 C26 C25 120.0
C27 C26 H26 120.0
C25 C26 H26 120.0
C26 C27 C28 120.0
C26 C27 H27 120.0
C28 C27 H27 120.0
N8 C28 C27 133.7(8)
N8 C28 C23 106.2(8)
C27 C28 C23 120.0
C29 N9 C30 100.6(15)
C29 N9 H9 129.7
C30 N9 H9 129.7
C29 N10 C35 105.0(15)
C29 N10 H10A 127.5
C35 N10 H10A 127.5
N10 C29 N9 116.8(17)
N10 C29 C36 129(2)
N9 C29 C36 114(2)
N9 C30 C31 131.2(12)
N9 C30 C35 108.8(12)
C31 C30 C35 120.0
C30 C31 C32 120.0
C30 C31 H31 120.0
C32 C31 H31 120.0
C31 C32 C33 120.0
C31 C32 H32 120.0
C33 C32 H32 120.0
C32 C33 C34 120.0
C32 C33 H33 120.0
C34 C33 H33 120.0
C33 C34 C35 120.0
C33 C34 H34 120.0
C35 C34 H34 120.0
N10 C35 C34 131.3(12)
N10 C35 C30 108.7(12)
C34 C35 C30 120.0
C37 C36 C29 120.8(19)
C37 C36 H36A 107.1
C29 C36 H36A 107.1
C37 C36 H36B 107.1
C29 C36 H36B 107.1
H36A C36 H36B 106.8
C36 C37 H37A 109.5
C36 C37 H37B 109.5
H37A C37 H37B 109.5
C36 C37 H37C 109.5
H37A C37 H37C 109.5
H37B C37 H37C 109.5

loop_
_geom_bond_atom_site_label_1
_geom_bond_atom_site_label_2
_geom_bond_distance
Cu1 N3 1.987(10)
Cu1 N5 2.008(8)
Cu1 N1 2.012(8)
Cu1 N7 2.022(9)
Cu1 Br1 2.7990(18)
N1 C1 1.299(14)
N1 C2 1.353(13)
N2 C1 1.327(13)
N2 C7 1.382(14)
N2 H2A 0.8600
N3 C8 1.285(15)
N3 C9 1.411(15)
N4 C8 1.371(16)
N4 C14 1.431(17)
N4 H4A 0.8600
N5 C15 1.295(12)
N5 C16 1.403(13)
N6 C15 1.331(13)
N6 C21 1.382(14)
N6 H6A 0.8600
N7 C22 1.337(14)
N7 C23 1.357(10)
N8 C28 1.327(13)
N8 C22 1.336(15)
N8 H8A 0.8600
C1 H1 0.9300
C2 C7 1.382(14)
C2 C3 1.408(15)
C3 C4 1.411(16)
C3 H3 0.9300
C4 C5 1.411(17)
C4 H4 0.9300
C5 C6 1.377(17)
C5 H5 0.9300
C6 C7 1.410(16)
C6 H6 0.9300
C8 H8 0.9300
C9 C10 1.394(17)
C9 C14 1.414(17)
C10 C11 1.352(17)
C10 H10 0.9300
C11 C12 1.42(2)
C11 H11 0.9300
C12 C13 1.34(2)
C12 H12 0.9300
C13 C14 1.363(18)
C13 H13 0.9300
C15 H15 0.9300
C16 C17 1.403(15)
C16 C21 1.430(14)
C17 C18 1.415(16)
C17 H17 0.9300
C18 C19 1.399(18)
C18 H18 0.9300
C19 C20 1.361(19)
C19 H19 0.9300
C20 C21 1.365(15)
C20 H20 0.9300
C22 H22 0.9300
C23 C24 1.3900
C23 C28 1.3900
C24 C25 1.3900
C24 H24 0.9300
C25 C26 1.3900
C25 H25 0.9300
C26 C27 1.3900
C26 H26 0.9300
C27 C28 1.3900
C27 H27 0.9300
N9 C29 1.35(2)
N9 C30 1.381(15)
N9 H9 0.8600
N10 C29 1.30(2)
N10 C35 1.321(15)
N10 H10A 0.8600
C29 C36 1.50(3)
C30 C31 1.3900
C30 C35 1.3900
C31 C32 1.3900
C31 H31 0.9300
C32 C33 1.3900
C32 H32 0.9300
C33 C34 1.3900
C33 H33 0.9300
C34 C35 1.3900
C34 H34 0.9300
C36 C37 1.50(3)
C36 H36A 0.9700
C36 H36B 0.9700
C37 H37A 0.9600
C37 H37B 0.9600
C37 H37C 0.9600
